data_2200475
loop_
_publ_author_name
'Parvez, Masood'
'Hunt, Ian R.'
'Keay, Brian A.'

_publ_section_title
;
 2-(1-Naphthyl)cyclohexyl 3-furancarboxylate
;
_journal_issue 8
_journal_name_full 'Acta Crystallographica Section E'
_journal_page_first o800
_journal_page_last o801
_journal_paper_doi 10.1107/S1600536801012508
_journal_volume 57
_journal_year 2001
_chemical_formula_iupac 'C21 H20 O3'
_chemical_formula_moiety 'C21 H20 O3'
_chemical_formula_sum 'C21 H20 O3'
_chemical_formula_weight 320.37
_chemical_name_common 'cyclohexyl furan carboxylate derivative'
_chemical_name_systematic
;
2-(1-Naphthyl)cyclohexyl 3-furancarboxylate
;
_space_group_IT_number 14
_symmetry_cell_setting monoclinic
_symmetry_space_group_name_Hall '-P 2ybc'
_symmetry_space_group_name_H-M 'P 1 21/c 1'
_cell_angle_alpha 90.00
_cell_angle_beta 100.030(9)
_cell_angle_gamma 90.00
_cell_formula_units_Z 4
_cell_length_a 9.1991(11)
_cell_length_b 7.3840(5)
_cell_length_c 25.694(3)
_cell_measurement_reflns_used 25
_cell_measurement_temperature 296(2)
_cell_measurement_theta_max 15.0
_cell_measurement_theta_min 10.0
_cell_volume 1718.6(3)
_computing_cell_refinement 'MSC/AFC Diffractometer Control Software'
_computing_data_collection
;
MSC/AFC Diffractometer Control Software
(Molecular Structure Corporation, 1988)
;
_computing_data_reduction 'TEXSAN (Molecular Structure Corporation, 1994)'
_computing_molecular_graphics TEXSAN
_computing_publication_material 'SHELXL97 (Sheldrick, 1997)'
_computing_structure_refinement 'SHELXL97 (Sheldrick, 1997)'
_computing_structure_solution 'SAPI91 (Fan, 1991)'
_diffrn_ambient_temperature 296(2)
_diffrn_measured_fraction_theta_full .998
_diffrn_measured_fraction_theta_max .998
_diffrn_measurement_device_type 'Rigaku AFC-6S'
_diffrn_measurement_method \w/2\q
_diffrn_radiation_monochromator graphite
_diffrn_radiation_source 'fine-focus sealed tube'
_diffrn_radiation_type MoK\a
_diffrn_radiation_wavelength .71069
_diffrn_reflns_av_R_equivalents .08
_diffrn_reflns_av_sigmaI/netI .19
_diffrn_reflns_limit_h_max 10
_diffrn_reflns_limit_h_min 0
_diffrn_reflns_limit_k_max 8
_diffrn_reflns_limit_k_min 0
_diffrn_reflns_limit_l_max 30
_diffrn_reflns_limit_l_min -30
_diffrn_reflns_number 3245
_diffrn_reflns_theta_full 25.0
_diffrn_reflns_theta_max 25.0
_diffrn_reflns_theta_min 2.5
_diffrn_standards_decay_% <0.1
_diffrn_standards_interval_count 200
_diffrn_standards_number 3
_exptl_absorpt_coefficient_mu .08
_exptl_absorpt_correction_type none
_exptl_crystal_colour colourless
_exptl_crystal_density_diffrn 1.238
_exptl_crystal_density_meas ?
_exptl_crystal_density_method 'not measured'
_exptl_crystal_description prism
_exptl_crystal_F_000 680
_exptl_crystal_size_max .40
_exptl_crystal_size_mid .30
_exptl_crystal_size_min .24
_refine_diff_density_max .18
_refine_diff_density_min -.24
_refine_ls_extinction_method none
_refine_ls_goodness_of_fit_ref .955
_refine_ls_hydrogen_treatment constr
_refine_ls_matrix_type full
_refine_ls_number_parameters 217
_refine_ls_number_reflns 3043
_refine_ls_number_restraints 0
_refine_ls_restrained_S_all .955
_refine_ls_R_factor_all .260
_refine_ls_R_factor_gt .053
_refine_ls_shift/su_max <0.001
_refine_ls_shift/su_mean .00
_refine_ls_structure_factor_coef Fsqd
_refine_ls_weighting_details 'calc w = 1/[\s^2^(Fo^2^)+(0.1064P)^2^] where P = (Fo^2^+2Fc^2^)/3'
_refine_ls_weighting_scheme calc
_refine_ls_wR_factor_ref .242
_reflns_number_gt 917
_reflns_number_total 3043
_reflns_threshold_expression I>2\s(I)
_cod_data_source_file cv6045.cif
_cod_data_source_block I
_cod_depositor_comments
;
The following automatic conversions were performed:
'_symmetry_cell_setting' value 'Monoclinic' changed to 'monoclinic'
according to '/home/saulius/struct/CIF-dictionaries/cif_core.dic'
dictionary named 'cif_core.dic' version 2.4.1 from 2010-06-29.

Automatic conversion script
Id: cif_fix_enum 1527 2010-12-29 10:47:43Z saulius 

The following automatic conversions were performed:

'_symmetry_cell_setting' value 'Monoclinic' changed to 'monoclinic'
according to /home/saulius/struct/CIF-dictionaries/cif_core.dic
dictionary named 'cif_core.dic' version 2.4.1 from 2010-06-29.

Automatic conversion script
Id: cif_fix_values 1715 2011-07-08 13:25:40Z adriana 

The following automatic conversions were performed:

'_exptl_crystal_density_meas' value 'not measured' was changed to '?'
- the value is perceived as not measured.

Automatic conversion script
Id: cif_fix_values 3008 2015-01-20 13:52:24Z robertas 
;
_cod_original_sg_symbol_H-M 'P 21/c'
_cod_database_code 2200475
_cod_database_fobs_code 2200475

loop_
_symmetry_equiv_pos_as_xyz
'x, y, z'
'-x, y+1/2, -z+1/2'
'-x, -y, -z'
'x, -y-1/2, z-1/2'

loop_
_atom_site_label
_atom_site_fract_x
_atom_site_fract_y
_atom_site_fract_z
_atom_site_U_iso_or_equiv
_atom_site_adp_type
_atom_site_calc_flag
_atom_site_refinement_flags
_atom_site_occupancy
_atom_site_disorder_assembly
_atom_site_disorder_group
_atom_site_type_symbol
O1 .7451(4) .0633(5) .06785(14) .0566(11) Uani d . 1 . . O
O2 .9436(5) .2165(6) .05039(17) .0816(15) Uani d . 1 . . O
O3 .4958(5) .3682(6) -.04818(16) .0707(12) Uani d . 1 . . O
C1 .8382(6) -.0498(7) .1059(2) .0501(14) Uani d . 1 . . C
H1 .9229 .0203 .1238 .060 Uiso calc R 1 . . H
C2 .7439(6) -.1098(7) .1459(2) .0480(14) Uani d . 1 . . C
H2 .6572 -.1715 .1262 .058 Uiso calc R 1 . . H
C3 .8279(7) -.2480(8) .1842(2) .0675(18) Uani d . 1 . . C
H3A .9110 -.1886 .2060 .081 Uiso calc R 1 . . H
H3B .7633 -.2931 .2073 .081 Uiso calc R 1 . . H
C4 .8836(7) -.4055(9) .1558(3) .078(2) Uani d . 1 . . C
H4A .9414 -.4848 .1816 .093 Uiso calc R 1 . . H
H4B .8000 -.4742 .1377 .093 Uiso calc R 1 . . H
C5 .9774(7) -.3459(8) .1161(3) .077(2) Uani d . 1 . . C
H5A 1.0051 -.4506 .0973 .092 Uiso calc R 1 . . H
H5B 1.0670 -.2892 .1344 .092 Uiso calc R 1 . . H
C6 .8923(6) -.2115(8) .0767(2) .0627(17) Uani d . 1 . . C
H6A .8083 -.2720 .0558 .075 Uiso calc R 1 . . H
H6B .9558 -.1684 .0529 .075 Uiso calc R 1 . . H
C7 .8126(7) .1888(8) .0414(2) .0545(16) Uani d . 1 . . C
C8 .7050(6) .2836(7) .0023(2) .0513(14) Uani d . 1 . . C
C9 .7374(7) .4234(8) -.0320(2) .0689(18) Uani d . 1 . . C
H9 .8294 .4740 -.0332 .083 Uiso calc R 1 . . H
C10 .6098(9) .4669(9) -.0619(2) .0760(19) Uani d . 1 . . C
H10 .5989 .5531 -.0887 .091 Uiso calc R 1 . . H
C11 .5594(7) .2571(8) -.0082(2) .0577(15) Uani d . 1 . . C
H11 .5084 .1746 .0092 .069 Uiso calc R 1 . . H
C12 .6878(6) .0498(7) .1748(2) .0468(14) Uani d . 1 . . C
C13 .5375(6) .1068(7) .1637(2) .0446(13) Uani d . 1 . . C
C14 .4291(6) .0264(8) .1265(2) .0581(15) Uani d . 1 . . C
H14 .4553 -.0687 .1062 .070 Uiso calc R 1 . . H
C15 .2849(7) .0826(9) .1185(3) .0761(19) Uani d . 1 . . C
H15 .2152 .0261 .0931 .091 Uiso calc R 1 . . H
C16 .2425(7) .2252(10) .1486(3) .078(2) Uani d . 1 . . C
H16 .1443 .2614 .1440 .094 Uiso calc R 1 . . H
C17 .3437(8) .3081(8) .1837(3) .0716(19) Uani d . 1 . . C
H17 .3149 .4055 .2025 .086 Uiso calc R 1 . . H
C18 .4943(7) .2540(7) .1937(2) .0533(15) Uani d . 1 . . C
C19 .5977(9) .3431(8) .2311(2) .0701(18) Uani d . 1 . . C
H19 .5690 .4406 .2498 .084 Uiso calc R 1 . . H
C20 .7396(9) .2873(9) .2400(2) .078(2) Uani d . 1 . . C
H20 .8079 .3452 .2656 .093 Uiso calc R 1 . . H
C21 .7853(7) .1430(8) .2113(2) .0611(16) Uani d . 1 . . C
H21 .8844 .1101 .2171 .073 Uiso calc R 1 . . H

loop_
_atom_site_aniso_label
_atom_site_aniso_U_11
_atom_site_aniso_U_22
_atom_site_aniso_U_33
_atom_site_aniso_U_12
_atom_site_aniso_U_13
_atom_site_aniso_U_23
O1 .051(2) .065(3) .055(2) .009(2) .0110(19) .009(2)
O2 .055(3) .095(4) .097(4) -.006(3) .020(2) .026(3)
O3 .084(3) .062(3) .061(3) .010(3) -.003(2) .005(2)
C1 .046(3) .059(4) .045(3) .006(3) .010(3) .005(3)
C2 .046(3) .052(3) .046(3) .003(3) .008(3) -.005(3)
C3 .077(4) .059(4) .074(4) .017(3) .032(3) .013(4)
C4 .080(4) .067(4) .091(5) .027(4) .026(4) .018(4)
C5 .071(4) .069(4) .100(5) .020(4) .039(4) .011(4)
C6 .065(4) .070(4) .059(4) .015(3) .029(3) .005(3)
C7 .064(4) .055(4) .050(4) .000(4) .024(3) .000(3)
C8 .060(4) .050(4) .045(3) .010(3) .013(3) .003(3)
C9 .074(5) .074(5) .064(4) .009(4) .027(4) .010(4)
C10 .108(6) .067(4) .059(5) .015(5) .031(4) .015(4)
C11 .075(5) .049(4) .047(4) .006(3) .005(3) .006(3)
C12 .056(4) .045(3) .043(3) .000(3) .016(3) .006(3)
C13 .052(3) .043(3) .041(3) -.003(3) .014(3) .000(3)
C14 .055(4) .061(4) .059(4) .005(3) .012(3) .001(3)
C15 .061(4) .079(5) .091(5) .000(4) .020(4) .000(4)
C16 .059(4) .080(5) .101(6) .017(4) .031(4) .010(5)
C17 .090(5) .050(4) .085(5) .017(4) .047(4) .008(4)
C18 .072(4) .043(4) .053(4) .007(3) .031(3) .006(3)
C19 .112(6) .049(4) .053(4) .005(4) .027(4) -.007(3)
C20 .107(6) .068(5) .056(4) -.009(5) .006(4) -.019(4)
C21 .066(4) .063(4) .052(4) -.005(4) .003(3) .005(4)

loop_
_atom_type_symbol
_atom_type_description
_atom_type_scat_dispersion_real
_atom_type_scat_dispersion_imag
_atom_type_scat_source
C C .0033 .0016 'International Tables Vol C Tables 4.2.6.8 and 6.1.1.4'
H H .0000 .0000 'International Tables Vol C Tables 4.2.6.8 and 6.1.1.4'
O O .0106 .0060 'International Tables Vol C Tables 4.2.6.8 and 6.1.1.4'

loop_
_geom_angle_atom_site_label_1
_geom_angle_atom_site_label_2
_geom_angle_atom_site_label_3
_geom_angle
_geom_angle_publ_flag
C7 O1 C1 117.6(4) n
C11 O3 C10 105.5(5) n
O1 C1 C2 106.5(4) n
O1 C1 C6 108.7(4) n
C2 C1 C6 112.0(4) n
O1 C1 H1 109.8 n
C2 C1 H1 109.8 n
C6 C1 H1 109.8 n
C1 C2 C3 110.2(4) n
C1 C2 C12 112.6(4) n
C3 C2 C12 112.1(4) n
C1 C2 H2 107.2 n
C3 C2 H2 107.2 n
C12 C2 H2 107.2 n
C4 C3 C2 112.3(5) n
C4 C3 H3A 109.1 n
C2 C3 H3A 109.1 n
C4 C3 H3B 109.1 n
C2 C3 H3B 109.1 n
H3A C3 H3B 107.9 n
C5 C4 C3 112.5(5) n
C5 C4 H4A 109.1 n
C3 C4 H4A 109.1 n
C5 C4 H4B 109.1 n
C3 C4 H4B 109.1 n
H4A C4 H4B 107.8 n
C4 C5 C6 110.4(5) n
C4 C5 H5A 109.6 n
C6 C5 H5A 109.6 n
C4 C5 H5B 109.6 n
C6 C5 H5B 109.6 n
H5A C5 H5B 108.1 n
C5 C6 C1 110.6(4) n
C5 C6 H6A 109.5 n
C1 C6 H6A 109.5 n
C5 C6 H6B 109.5 n
C1 C6 H6B 109.5 n
H6A C6 H6B 108.1 n
O2 C7 O1 123.2(6) n
O2 C7 C8 125.9(6) n
O1 C7 C8 110.9(5) n
C11 C8 C9 107.0(5) n
C11 C8 C7 127.3(6) n
C9 C8 C7 125.7(6) n
C10 C9 C8 106.0(6) n
C10 C9 H9 127.0 n
C8 C9 H9 127.0 n
C9 C10 O3 111.2(6) n
C9 C10 H10 124.4 n
O3 C10 H10 124.4 n
C8 C11 O3 110.4(5) n
C8 C11 H11 124.8 n
O3 C11 H11 124.8 n
C21 C12 C13 119.1(5) n
C21 C12 C2 119.0(5) n
C13 C12 C2 121.9(5) n
C14 C13 C12 124.5(5) n
C14 C13 C18 117.6(5) n
C12 C13 C18 118.0(5) n
C15 C14 C13 122.2(6) n
C15 C14 H14 118.9 n
C13 C14 H14 118.9 n
C14 C15 C16 120.0(7) n
C14 C15 H15 120.0 n
C16 C15 H15 120.0 n
C17 C16 C15 119.5(6) n
C17 C16 H16 120.3 n
C15 C16 H16 120.3 n
C16 C17 C18 122.6(6) n
C16 C17 H17 118.7 n
C18 C17 H17 118.7 n
C19 C18 C17 121.2(6) n
C19 C18 C13 120.7(6) n
C17 C18 C13 118.1(6) n
C20 C19 C18 119.8(6) n
C20 C19 H19 120.1 n
C18 C19 H19 120.1 n
C19 C20 C21 120.8(6) n
C19 C20 H20 119.6 n
C21 C20 H20 119.6 n
C12 C21 C20 121.6(6) n
C12 C21 H21 119.2 n
C20 C21 H21 119.2 n

loop_
_geom_bond_atom_site_label_1
_geom_bond_atom_site_label_2
_geom_bond_site_symmetry_2
_geom_bond_distance
_geom_bond_publ_flag
O1 C7 . 1.362(6) n
O1 C1 . 1.448(6) n
O2 C7 . 1.205(6) n
O3 C11 . 1.364(6) n
O3 C10 . 1.373(7) n
C1 C2 . 1.520(6) n
C1 C6 . 1.539(7) n
C1 H1 . .9800 n
C2 C3 . 1.531(7) n
C2 C12 . 1.530(7) n
C2 H2 . .9800 n
C3 C4 . 1.509(8) n
C3 H3A . .9700 n
C3 H3B . .9700 n
C4 C5 . 1.511(7) n
C4 H4A . .9700 n
C4 H4B . .9700 n
C5 C6 . 1.532(7) n
C5 H5A . .9700 n
C5 H5B . .9700 n
C6 H6A . .9700 n
C6 H6B . .9700 n
C7 C8 . 1.459(8) n
C8 C11 . 1.334(7) n
C8 C9 . 1.423(7) n
C9 C10 . 1.326(8) n
C9 H9 . .9300 n
C10 H10 . .9300 n
C11 H11 . .9300 n
C12 C21 . 1.365(7) n
C12 C13 . 1.426(7) n
C13 C14 . 1.390(7) n
C13 C18 . 1.428(7) n
C14 C15 . 1.371(7) n
C14 H14 . .9300 n
C15 C16 . 1.401(8) n
C15 H15 . .9300 n
C16 C17 . 1.328(8) n
C16 H16 . .9300 n
C17 C18 . 1.421(8) n
C17 H17 . .9300 n
C18 C19 . 1.394(8) n
C19 C20 . 1.350(8) n
C19 H19 . .9300 n
C20 C21 . 1.403(8) n
C20 H20 . .9300 n
C21 H21 . .9300 n

loop_
_geom_torsion_atom_site_label_1
_geom_torsion_atom_site_label_2
_geom_torsion_atom_site_label_3
_geom_torsion_atom_site_label_4
_geom_torsion
_geom_torsion_publ_flag
C7 O1 C1 C2 154.5(4) n
C7 O1 C1 C6 -84.6(5) n
O1 C1 C2 C3 173.5(4) n
C6 C1 C2 C3 54.7(6) n
O1 C1 C2 C12 -60.6(5) n
C6 C1 C2 C12 -179.3(4) n
C1 C2 C3 C4 -53.7(7) n
C12 C2 C3 C4 -179.9(5) n
C2 C3 C4 C5 55.0(7) n
C3 C4 C5 C6 -55.5(7) n
C4 C5 C6 C1 55.5(7) n
O1 C1 C6 C5 -173.9(4) n
C2 C1 C6 C5 -56.4(6) n
C1 O1 C7 O2 -4.5(8) n
C1 O1 C7 C8 176.5(4) n
O2 C7 C8 C11 -179.3(6) n
O1 C7 C8 C11 -.3(8) n
O2 C7 C8 C9 .7(9) n
O1 C7 C8 C9 179.7(5) n
C11 C8 C9 C10 -2.0(6) n
C7 C8 C9 C10 178.0(6) n
C8 C9 C10 O3 1.8(7) n
C11 O3 C10 C9 -.9(7) n
C9 C8 C11 O3 1.5(6) n
C7 C8 C11 O3 -178.5(5) n
C10 O3 C11 C8 -.4(6) n
C1 C2 C12 C21 -71.7(6) n
C3 C2 C12 C21 53.2(6) n
C1 C2 C12 C13 106.6(5) n
C3 C2 C12 C13 -128.5(5) n
C21 C12 C13 C14 178.1(5) n
C2 C12 C13 C14 -.2(8) n
C21 C12 C13 C18 -3.4(7) n
C2 C12 C13 C18 178.3(4) n
C12 C13 C14 C15 177.8(5) n
C18 C13 C14 C15 -.8(8) n
C13 C14 C15 C16 -.2(9) n
C14 C15 C16 C17 1.8(10) n
C15 C16 C17 C18 -2.4(10) n
C16 C17 C18 C19 -179.5(6) n
C16 C17 C18 C13 1.4(9) n
C14 C13 C18 C19 -178.8(6) n
C12 C13 C18 C19 2.5(7) n
C14 C13 C18 C17 .2(7) n
C12 C13 C18 C17 -178.4(5) n
C17 C18 C19 C20 179.4(6) n
C13 C18 C19 C20 -1.6(9) n
C18 C19 C20 C21 1.5(10) n
C13 C12 C21 C20 3.4(8) n
C2 C12 C21 C20 -178.2(5) n
C19 C20 C21 C12 -2.5(9) n
